data_7123772
loop_
_publ_author_name
'Chow, Chi Hao Eugene'
'Han, Yi'
'Phan, Hoa'
'Wu, Jishan'

_publ_section_title
;
 Nitrogen-Doped Heptazethrene and Octazethrene Diradicaloids
;
_journal_name_full 'Chemical Communications'
_journal_paper_doi 10.1039/C9CC04564C
_journal_year 2019
_chemical_formula_sum 'C50 H42 N2 O2'
_chemical_formula_weight 702.85
_space_group_crystal_system orthorhombic
_space_group_IT_number 19
_space_group_name_Hall 'P 2ac 2ab'
_space_group_name_H-M_alt 'P 21 21 21'
_symmetry_space_group_name_Hall 'P 2ac 2ab'
_symmetry_space_group_name_H-M 'P 21 21 21'
_atom_sites_solution_hydrogens geom
_audit_creation_method SHELXL-2014/7
_audit_update_record
;
2019-06-13 deposited with the CCDC.    2019-07-04 downloaded from the CCDC.
;
_cell_angle_alpha 90
_cell_angle_beta 90
_cell_angle_gamma 90
_cell_formula_units_Z 8
_cell_length_a 15.9666(5)
_cell_length_b 16.6567(5)
_cell_length_c 26.8159(9)
_cell_measurement_reflns_used 4206
_cell_measurement_temperature 100(2)
_cell_measurement_theta_max 70.01
_cell_measurement_theta_min 3.84
_cell_volume 7131.7(4)
_computing_cell_refinement 'Bruker SAINT'
_computing_data_collection 'Bruker APEX2'
_computing_data_reduction 'Bruker SAINT'
_computing_molecular_graphics 'Bruker SHELXTL'
_computing_publication_material 'Bruker SHELXTL'
_computing_structure_refinement 'SHELXL-2014/7 (Sheldrick, 2014)'
_computing_structure_solution 'SHELXS-97 (Sheldrick 2008)'
_diffrn_ambient_temperature 100(2)
_diffrn_measured_fraction_theta_full 0.999
_diffrn_measured_fraction_theta_max 0.999
_diffrn_measurement_device_type 'Bruker D8 Venture'
_diffrn_measurement_method '\f and \w scans'
_diffrn_radiation_type CuK\a
_diffrn_radiation_wavelength 1.54178
_diffrn_reflns_av_R_equivalents 0.1130
_diffrn_reflns_av_unetI/netI 0.1010
_diffrn_reflns_Laue_measured_fraction_full 0.999
_diffrn_reflns_Laue_measured_fraction_max 0.999
_diffrn_reflns_limit_h_max 19
_diffrn_reflns_limit_h_min -17
_diffrn_reflns_limit_k_max 19
_diffrn_reflns_limit_k_min -13
_diffrn_reflns_limit_l_max 31
_diffrn_reflns_limit_l_min -31
_diffrn_reflns_number 42227
_diffrn_reflns_point_group_measured_fraction_full 0.997
_diffrn_reflns_point_group_measured_fraction_max 0.997
_diffrn_reflns_theta_full 66.587
_diffrn_reflns_theta_max 66.587
_diffrn_reflns_theta_min 3.123
_exptl_absorpt_coefficient_mu 0.614
_exptl_absorpt_correction_T_max 0.7533
_exptl_absorpt_correction_T_min 0.6114
_exptl_absorpt_correction_type multi-scan
_exptl_crystal_colour Red
_exptl_crystal_density_diffrn 1.309
_exptl_crystal_density_meas ?
_exptl_crystal_density_method 'Not Measured'
_exptl_crystal_description Plate
_exptl_crystal_F_000 2976
_exptl_crystal_size_max 0.180
_exptl_crystal_size_mid 0.113
_exptl_crystal_size_min 0.065
_refine_diff_density_max 0.263
_refine_diff_density_min -0.301
_refine_diff_density_rms 0.051
_refine_ls_abs_structure_details
; 
 Flack x determined using 2242 quotients [(I+)-(I-)]/[(I+)+(I-)] 
 (Parsons, Flack and Wagner, Acta Cryst. B69 (2013) 249-259). 
;
_refine_ls_abs_structure_Flack -0.4(4)
_refine_ls_extinction_method none
_refine_ls_goodness_of_fit_ref 0.983
_refine_ls_hydrogen_treatment constr
_refine_ls_matrix_type full
_refine_ls_number_parameters 1053
_refine_ls_number_reflns 12567
_refine_ls_number_restraints 238
_refine_ls_restrained_S_all 0.976
_refine_ls_R_factor_all 0.1277
_refine_ls_R_factor_gt 0.0580
_refine_ls_shift/su_max 0.000
_refine_ls_shift/su_mean 0.000
_refine_ls_structure_factor_coef Fsqd
_refine_ls_weighting_details 'w=1/[\s^2^(Fo^2^)+(0.0643P)^2^] where P=(Fo^2^+2Fc^2^)/3'
_refine_ls_weighting_scheme calc
_refine_ls_wR_factor_gt 0.1223
_refine_ls_wR_factor_ref 0.1587
_reflns_Friedel_coverage 0.819
_reflns_Friedel_fraction_full 0.995
_reflns_Friedel_fraction_max 0.995
_reflns_number_gt 7086
_reflns_number_total 12567
_reflns_threshold_expression 'I > 2\s(I)'
_cod_data_source_file c9cc04564c2.cif
_cod_data_source_block i151
_cod_depositor_comments
;
The following automatic conversions were performed:

'_exptl_absorpt_correction_type' value 'Multi-scan' changed to
'multi-scan' according to
/home/data/users/saulius/crontab/automatic-downloads/rss-feeds/RSC/lib/dictionaries/cif_core.dic
dictionary named 'cif_core.dic' version 2.4.2 from 2011-04-26.

'_exptl_crystal_density_meas' value 'Not Measured' was changed to '?'
- the value is perceived as not measured.

Automatic conversion script
Id: cif_fix_values 4973 2017-02-22 13:04:09Z antanas 
;
_cod_database_code 7123772
_shelx_shelxl_version_number 2014/7
_shelx_space_group_comment
; 
The symmetry employed for this shelxl refinement is uniquely defined 
by the following loop, which should always be used as a source of 
symmetry information in preference to the above space-group names. 
They are only intended as comments. 
;

loop_
_space_group_symop_operation_xyz
'x, y, z'
'-x+1/2, -y, z+1/2'
'-x, y+1/2, -z+1/2'
'x+1/2, -y+1/2, -z'

loop_
_atom_site_label
_atom_site_type_symbol
_atom_site_fract_x
_atom_site_fract_y
_atom_site_fract_z
_atom_site_U_iso_or_equiv
_atom_site_adp_type
_atom_site_occupancy
_atom_site_site_symmetry_order
_atom_site_calc_flag
_atom_site_refinement_flags_posn
_atom_site_refinement_flags_adp
_atom_site_refinement_flags_occupancy
_atom_site_disorder_assembly
_atom_site_disorder_group
C37 C -0.1398(9) 0.8682(7) 0.6435(10) 0.041(3) Uani 0.565(10) 1 d D U P A 1
H37A H -0.1200 0.9021 0.6155 0.050 Uiso 0.565(10) 1 calc R U P A 1
H37B H -0.1276 0.8962 0.6752 0.050 Uiso 0.565(10) 1 calc R U P A 1
C38 C -0.2333(9) 0.8526(11) 0.6387(4) 0.045(3) Uani 0.565(10) 1 d D U P A 1
H38A H -0.2635 0.9046 0.6393 0.054 Uiso 0.565(10) 1 calc R U P A 1
H38B H -0.2446 0.8268 0.6061 0.054 Uiso 0.565(10) 1 calc R U P A 1
C39 C -0.2667(7) 0.7994(7) 0.6800(4) 0.050(3) Uani 0.565(10) 1 d D U P A 1
H39A H -0.2283 0.7534 0.6846 0.060 Uiso 0.565(10) 1 calc R U P A 1
H39B H -0.3220 0.7779 0.6699 0.060 Uiso 0.565(10) 1 calc R U P A 1
C40 C -0.2761(9) 0.8434(10) 0.7296(4) 0.051(3) Uani 0.565(10) 1 d D U P A 1
H40A H -0.3081 0.8100 0.7529 0.077 Uiso 0.565(10) 1 calc R U P A 1
H40B H -0.3058 0.8942 0.7242 0.077 Uiso 0.565(10) 1 calc R U P A 1
H40C H -0.2206 0.8544 0.7435 0.077 Uiso 0.565(10) 1 calc R U P A 1
C97 C 0.5011(7) 0.5960(7) 0.7235(5) 0.035(3) Uani 0.465(8) 1 d D U P B 1
H97A H 0.5184 0.6424 0.7028 0.042 Uiso 0.465(8) 1 calc R U P B 1
H97B H 0.5013 0.6134 0.7588 0.042 Uiso 0.465(8) 1 calc R U P B 1
C98 C 0.4137(7) 0.5714(9) 0.7091(4) 0.037(3) Uani 0.465(8) 1 d D U P B 1
H98A H 0.4005 0.5190 0.7246 0.045 Uiso 0.465(8) 1 calc R U P B 1
H98B H 0.3733 0.6114 0.7221 0.045 Uiso 0.465(8) 1 calc R U P B 1
C99 C 0.4038(13) 0.5650(15) 0.6536(5) 0.039(3) Uani 0.465(8) 1 d D U P B 1
H99A H 0.4379 0.6071 0.6373 0.046 Uiso 0.465(8) 1 calc R U P B 1
H99B H 0.4249 0.5121 0.6424 0.046 Uiso 0.465(8) 1 calc R U P B 1
C100 C 0.3144(15) 0.5740(17) 0.6381(10) 0.044(5) Uani 0.465(8) 1 d D U P B 1
H10A H 0.3117 0.6016 0.6059 0.066 Uiso 0.465(8) 1 calc R U P B 1
H10B H 0.2842 0.6055 0.6632 0.066 Uiso 0.465(8) 1 calc R U P B 1
H10C H 0.2886 0.5209 0.6351 0.066 Uiso 0.465(8) 1 calc R U P B 1
C37X C -0.1453(12) 0.8653(9) 0.6427(12) 0.041(3) Uani 0.435(10) 1 d D U P A 2
H37C H -0.1432 0.8903 0.6092 0.049 Uiso 0.435(10) 1 calc R U P A 2
H37D H -0.1199 0.9031 0.6668 0.049 Uiso 0.435(10) 1 calc R U P A 2
C38X C -0.2357(11) 0.8487(17) 0.6570(6) 0.048(3) Uani 0.435(10) 1 d D U P A 2
H38C H -0.2546 0.7988 0.6405 0.058 Uiso 0.435(10) 1 calc R U P A 2
H38D H -0.2714 0.8932 0.6449 0.058 Uiso 0.435(10) 1 calc R U P A 2
C39X C -0.2472(9) 0.8401(14) 0.7132(5) 0.050(3) Uani 0.435(10) 1 d D U P A 2
H39C H -0.2244 0.8882 0.7300 0.059 Uiso 0.435(10) 1 calc R U P A 2
H39D H -0.2153 0.7928 0.7250 0.059 Uiso 0.435(10) 1 calc R U P A 2
C40X C -0.3394(9) 0.8301(11) 0.7272(6) 0.054(4) Uani 0.435(10) 1 d D U P A 2
H40D H -0.3447 0.8277 0.7636 0.081 Uiso 0.435(10) 1 calc R U P A 2
H40E H -0.3610 0.7803 0.7126 0.081 Uiso 0.435(10) 1 calc R U P A 2
H40F H -0.3715 0.8758 0.7145 0.081 Uiso 0.435(10) 1 calc R U P A 2
C97X C 0.5043(6) 0.4835(7) 0.7072(5) 0.039(3) Uani 0.535(8) 1 d D U P B 2
H97C H 0.5057 0.4438 0.7346 0.047 Uiso 0.535(8) 1 calc R U P B 2
H97D H 0.5256 0.4566 0.6768 0.047 Uiso 0.535(8) 1 calc R U P B 2
C98X C 0.4157(6) 0.5076(7) 0.6984(4) 0.038(2) Uani 0.535(8) 1 d D U P B 2
H98C H 0.3977 0.5441 0.7255 0.045 Uiso 0.535(8) 1 calc R U P B 2
H98D H 0.3798 0.4592 0.6998 0.045 Uiso 0.535(8) 1 calc R U P B 2
C99X C 0.4024(11) 0.5488(12) 0.6492(5) 0.034(3) Uani 0.535(8) 1 d D U P B 2
H99C H 0.4253 0.6040 0.6508 0.040 Uiso 0.535(8) 1 calc R U P B 2
H99D H 0.4327 0.5194 0.6227 0.040 Uiso 0.535(8) 1 calc R U P B 2
C10X C 0.3109(13) 0.5521(14) 0.6367(9) 0.044(4) Uani 0.535(8) 1 d D U P B 2
H10D H 0.3039 0.5523 0.6004 0.066 Uiso 0.535(8) 1 calc R U P B 2
H10E H 0.2865 0.6012 0.6507 0.066 Uiso 0.535(8) 1 calc R U P B 2
H10F H 0.2826 0.5052 0.6509 0.066 Uiso 0.535(8) 1 calc R U P B 2
O1 O -0.0989(2) 0.7914(2) 0.64236(17) 0.0388(11) Uani 1 1 d D . . . .
O2 O 0.7965(2) 0.7523(2) 0.85170(17) 0.0363(11) Uani 1 1 d . . . . .
O3 O 1.4452(2) 0.4888(3) 0.51121(16) 0.0383(11) Uani 1 1 d . . . . .
O4 O 0.5529(3) 0.5405(4) 0.71799(19) 0.0626(16) Uani 1 1 d D . . . .
N1 N 0.2470(3) 0.7763(3) 0.61774(18) 0.0265(11) Uani 1 1 d . . . . .
N2 N 0.4518(3) 0.7680(3) 0.88306(18) 0.0289(12) Uani 1 1 d . . . . .
N3 N 1.0989(3) 0.4958(3) 0.48581(17) 0.0277(11) Uani 1 1 d . . . . .
N4 N 0.8975(3) 0.5373(3) 0.75077(19) 0.0297(12) Uani 1 1 d . . . . .
C1 C 0.2827(4) 0.7806(3) 0.5698(2) 0.0261(13) Uani 1 1 d . . . . .
C2 C 0.2331(4) 0.7854(3) 0.5279(2) 0.0307(14) Uani 1 1 d . . . . .
H2 H 0.1738 0.7844 0.5312 0.037 Uiso 1 1 calc R U . . .
C3 C 0.2692(4) 0.7916(3) 0.4805(2) 0.0309(14) Uani 1 1 d . . . . .
H3 H 0.2338 0.7957 0.4522 0.037 Uiso 1 1 calc R U . . .
C4 C 0.3533(4) 0.7921(4) 0.4740(2) 0.0333(15) Uani 1 1 d . . . . .
H4 H 0.3763 0.7952 0.4414 0.040 Uiso 1 1 calc R U . . .
C5 C 0.4072(4) 0.7877(3) 0.5165(2) 0.0289(14) Uani 1 1 d . . . . .
C6 C 0.4957(4) 0.7900(3) 0.5120(2) 0.0317(14) Uani 1 1 d . . . . .
H6 H 0.5205 0.7943 0.4799 0.038 Uiso 1 1 calc R U . . .
C7 C 0.5449(4) 0.7864(4) 0.5527(2) 0.0348(15) Uani 1 1 d . . . . .
H7 H 0.6040 0.7873 0.5489 0.042 Uiso 1 1 calc R U . . .
C8 C 0.5101(4) 0.7812(4) 0.6007(2) 0.0310(14) Uani 1 1 d . . . . .
H8 H 0.5461 0.7791 0.6288 0.037 Uiso 1 1 calc R U . . .
C9 C 0.4241(4) 0.7791(3) 0.6077(2) 0.0286(14) Uani 1 1 d . . . . .
C10 C 0.3717(4) 0.7820(3) 0.5647(2) 0.0267(13) Uani 1 1 d . . . . .
C11 C 0.2961(4) 0.7727(3) 0.6612(2) 0.0262(14) Uani 1 1 d . . . . .
C12 C 0.2583(4) 0.7671(3) 0.7075(2) 0.0303(15) Uani 1 1 d . . . . .
H12 H 0.1990 0.7642 0.7096 0.036 Uiso 1 1 calc R U . . .
C13 C 0.3061(4) 0.7654(3) 0.7513(2) 0.0281(14) Uani 1 1 d . . . . .
C14 C 0.2686(4) 0.7668(3) 0.7988(2) 0.0301(15) Uani 1 1 d . . . . .
H14 H 0.2093 0.7648 0.8010 0.036 Uiso 1 1 calc R U . . .
C15 C 0.3146(4) 0.7711(3) 0.8427(2) 0.0276(14) Uani 1 1 d . . . . .
C16 C 0.2741(4) 0.7812(3) 0.8918(2) 0.0273(14) Uani 1 1 d . . . . .
C17 C 0.1896(4) 0.7935(4) 0.8978(2) 0.0321(15) Uani 1 1 d . . . . .
H17 H 0.1542 0.7949 0.8693 0.038 Uiso 1 1 calc R U . . .
C18 C 0.1548(4) 0.8039(4) 0.9452(2) 0.0368(16) Uani 1 1 d . . . . .
H18 H 0.0962 0.8122 0.9482 0.044 Uiso 1 1 calc R U . . .
C19 C 0.2030(4) 0.8025(3) 0.9872(2) 0.0327(15) Uani 1 1 d . . . . .
H19 H 0.1782 0.8098 1.0191 0.039 Uiso 1 1 calc R U . . .
C20 C 0.2905(4) 0.7901(3) 0.9829(2) 0.0302(14) Uani 1 1 d . . . . .
C21 C 0.3429(4) 0.7856(4) 1.0254(2) 0.0373(16) Uani 1 1 d . . . . .
H21 H 0.3197 0.7930 1.0577 0.045 Uiso 1 1 calc R U . . .
C22 C 0.4259(4) 0.7709(4) 1.0202(2) 0.0384(16) Uani 1 1 d . . . . .
H22 H 0.4595 0.7651 1.0492 0.046 Uiso 1 1 calc R U . . .
C23 C 0.4633(4) 0.7639(4) 0.9733(2) 0.0351(15) Uani 1 1 d . . . . .
H23 H 0.5220 0.7553 0.9708 0.042 Uiso 1 1 calc R U . . .
C24 C 0.4149(4) 0.7695(3) 0.9304(2) 0.0285(14) Uani 1 1 d . . . . .
C25 C 0.3267(4) 0.7803(3) 0.9347(2) 0.0275(14) Uani 1 1 d . . . . .
C26 C 0.4036(4) 0.7689(4) 0.8393(2) 0.0295(14) Uani 1 1 d . . . . .
C27 C 0.4419(4) 0.7693(4) 0.7929(2) 0.0343(15) Uani 1 1 d . . . . .
H27 H 0.5013 0.7698 0.7910 0.041 Uiso 1 1 calc R U . . .
C28 C 0.3950(4) 0.7691(4) 0.7485(2) 0.0306(14) Uani 1 1 d . . . . .
C29 C 0.4312(4) 0.7740(4) 0.7010(2) 0.0348(16) Uani 1 1 d . . . . .
H29 H 0.4905 0.7765 0.6985 0.042 Uiso 1 1 calc R U . . .
C30 C 0.3843(3) 0.7753(3) 0.6575(2) 0.0268(14) Uani 1 1 d . . . . .
C31 C 0.1575(3) 0.7812(4) 0.6228(2) 0.0274(14) Uani 1 1 d . . . . .
C32 C 0.1194(4) 0.8541(4) 0.6288(2) 0.0350(16) Uani 1 1 d . . . . .
H32 H 0.1527 0.9014 0.6289 0.042 Uiso 1 1 calc R U . . .
C33 C 0.0338(4) 0.8608(3) 0.6349(2) 0.0312(15) Uani 1 1 d . . . . .
H33 H 0.0082 0.9120 0.6384 0.037 Uiso 1 1 calc R U . . .
C34 C -0.0141(4) 0.7914(4) 0.6356(2) 0.0308(14) Uani 1 1 d . . . . .
C35 C 0.0231(4) 0.7178(3) 0.6303(2) 0.0316(15) Uani 1 1 d . . . . .
H35 H -0.0100 0.6705 0.6314 0.038 Uiso 1 1 calc R U . . .
C36 C 0.1092(4) 0.7122(4) 0.6233(2) 0.0294(14) Uani 1 1 d . . . . .
H36 H 0.1348 0.6612 0.6189 0.035 Uiso 1 1 calc R U . . .
C41 C 0.5418(4) 0.7645(4) 0.8788(2) 0.0294(14) Uani 1 1 d . . . . .
C42 C 0.5893(4) 0.8324(4) 0.8858(2) 0.0339(15) Uani 1 1 d . . . . .
H42 H 0.5631 0.8808 0.8960 0.041 Uiso 1 1 calc R U . . .
C43 C 0.6751(4) 0.8307(4) 0.8780(2) 0.0355(16) Uani 1 1 d . . . . .
H43 H 0.7078 0.8775 0.8833 0.043 Uiso 1 1 calc R U . . .
C44 C 0.7124(4) 0.7602(4) 0.8625(2) 0.0291(14) Uani 1 1 d . . . . .
C45 C 0.6653(4) 0.6916(3) 0.8576(2) 0.0320(15) Uani 1 1 d . . . . .
H45 H 0.6919 0.6427 0.8487 0.038 Uiso 1 1 calc R U . . .
C46 C 0.5802(4) 0.6930(4) 0.8655(2) 0.0355(16) Uani 1 1 d . . . . .
H46 H 0.5481 0.6454 0.8619 0.043 Uiso 1 1 calc R U . . .
C47 C 0.8495(4) 0.8210(4) 0.8573(3) 0.0372(16) Uani 1 1 d . . . . .
H47A H 0.8493 0.8388 0.8925 0.045 Uiso 1 1 calc R U . . .
H47B H 0.8281 0.8657 0.8365 0.045 Uiso 1 1 calc R U . . .
C48 C 0.9367(4) 0.8004(4) 0.8417(2) 0.0374(16) Uani 1 1 d . . . . .
H48A H 0.9541 0.7509 0.8594 0.045 Uiso 1 1 calc R U . . .
H48B H 0.9746 0.8442 0.8524 0.045 Uiso 1 1 calc R U . . .
C49 C 0.9469(4) 0.7876(4) 0.7861(2) 0.0444(18) Uani 1 1 d . . . . .
H49A H 0.9149 0.7394 0.7760 0.053 Uiso 1 1 calc R U . . .
H49B H 0.9235 0.8343 0.7681 0.053 Uiso 1 1 calc R U . . .
C50 C 1.0370(4) 0.7769(4) 0.7716(2) 0.0407(17) Uani 1 1 d . . . . .
H50A H 1.0408 0.7679 0.7355 0.061 Uiso 1 1 calc R U . . .
H50B H 1.0604 0.7306 0.7893 0.061 Uiso 1 1 calc R U . . .
H50C H 1.0686 0.8253 0.7804 0.061 Uiso 1 1 calc R U . . .
C51 C 1.0625(4) 0.4977(3) 0.4383(2) 0.0292(14) Uani 1 1 d . . . . .
C52 C 1.1111(4) 0.4924(4) 0.3958(2) 0.0355(15) Uani 1 1 d . . . . .
H52 H 1.1697 0.4837 0.3985 0.043 Uiso 1 1 calc R U . . .
C53 C 1.0734(4) 0.4999(4) 0.3485(2) 0.0386(16) Uani 1 1 d . . . . .
H53 H 1.1075 0.4973 0.3195 0.046 Uiso 1 1 calc R U . . .
C54 C 0.9891(4) 0.5107(4) 0.3434(2) 0.0412(17) Uani 1 1 d . . . . .
H54 H 0.9655 0.5169 0.3111 0.049 Uiso 1 1 calc R U . . .
C55 C 0.9365(4) 0.5128(4) 0.3860(2) 0.0327(15) Uani 1 1 d . . . . .
C56 C 0.8494(4) 0.5190(3) 0.3821(2) 0.0328(15) Uani 1 1 d . . . . .
H56 H 0.8243 0.5252 0.3502 0.039 Uiso 1 1 calc R U . . .
C57 C 0.7999(4) 0.5163(4) 0.4238(2) 0.0363(16) Uani 1 1 d . . . . .
H57 H 0.7408 0.5191 0.4205 0.044 Uiso 1 1 calc R U . . .
C58 C 0.8354(4) 0.5094(3) 0.4710(2) 0.0306(14) Uani 1 1 d . . . . .
H58 H 0.8000 0.5080 0.4994 0.037 Uiso 1 1 calc R U . . .
C59 C 0.9216(3) 0.5044(3) 0.4773(2) 0.0255(13) Uani 1 1 d . . . . .
C60 C 0.9738(3) 0.5052(3) 0.4345(2) 0.0268(13) Uani 1 1 d . . . . .
C61 C 1.0514(4) 0.5001(3) 0.5296(2) 0.0276(13) Uani 1 1 d . . . . .
C62 C 1.0898(3) 0.5033(3) 0.5758(2) 0.0254(13) Uani 1 1 d . . . . .
H62 H 1.1492 0.5012 0.5776 0.031 Uiso 1 1 calc R U . . .
C63 C 1.0431(4) 0.5097(3) 0.6200(2) 0.0257(13) Uani 1 1 d . . . . .
C64 C 1.0804(4) 0.5201(3) 0.6675(2) 0.0286(14) Uani 1 1 d . . . . .
H64 H 1.1398 0.5200 0.6697 0.034 Uiso 1 1 calc R U . . .
C65 C 1.0350(4) 0.5303(3) 0.7105(2) 0.0270(14) Uani 1 1 d . . . . .
C66 C 1.0755(4) 0.5477(3) 0.7588(2) 0.0257(14) Uani 1 1 d . . . . .
C67 C 1.1604(4) 0.5574(4) 0.7643(2) 0.0339(16) Uani 1 1 d . . . . .
H67 H 1.1959 0.5526 0.7360 0.041 Uiso 1 1 calc R U . . .
C68 C 1.1961(4) 0.5743(3) 0.8114(2) 0.0318(15) Uani 1 1 d . . . . .
H68 H 1.2550 0.5811 0.8143 0.038 Uiso 1 1 calc R U . . .
C69 C 1.1471(4) 0.5811(3) 0.8527(2) 0.0322(15) Uani 1 1 d . . . . .
H69 H 1.1723 0.5918 0.8841 0.039 Uiso 1 1 calc R U . . .
C70 C 1.0594(4) 0.5725(3) 0.8494(2) 0.0280(14) Uani 1 1 d . . . . .
C71 C 1.0071(4) 0.5798(4) 0.8917(2) 0.0360(16) Uani 1 1 d . . . . .
H71 H 1.0307 0.5892 0.9237 0.043 Uiso 1 1 calc R U . . .
C72 C 0.9221(4) 0.5731(4) 0.8862(2) 0.0355(16) Uani 1 1 d . . . . .
H72 H 0.8876 0.5778 0.9149 0.043 Uiso 1 1 calc R U . . .
C73 C 0.8846(4) 0.5597(3) 0.8401(2) 0.0330(15) Uani 1 1 d . . . . .
H73 H 0.8253 0.5566 0.8376 0.040 Uiso 1 1 calc R U . . .
C74 C 0.9337(4) 0.5509(3) 0.7977(2) 0.0278(14) Uani 1 1 d . . . . .
C75 C 1.0222(4) 0.5567(3) 0.8018(2) 0.0264(14) Uani 1 1 d . . . . .
C76 C 0.9457(4) 0.5282(3) 0.7075(2) 0.0278(14) Uani 1 1 d . . . . .
C77 C 0.9073(4) 0.5181(3) 0.6618(2) 0.0292(14) Uani 1 1 d . . . . .
H77 H 0.8478 0.5164 0.6602 0.035 Uiso 1 1 calc R U . . .
C78 C 0.9543(3) 0.5104(3) 0.6175(2) 0.0264(13) Uani 1 1 d . . . . .
C79 C 0.9168(4) 0.5062(3) 0.5702(2) 0.0289(14) Uani 1 1 d . . . . .
H79 H 0.8574 0.5059 0.5682 0.035 Uiso 1 1 calc R U . . .
C80 C 0.9619(3) 0.5026(3) 0.5267(2) 0.0242(13) Uani 1 1 d . . . . .
C81 C 1.1889(3) 0.4955(3) 0.4900(2) 0.0271(13) Uani 1 1 d . . . . .
C82 C 1.2323(4) 0.5662(4) 0.4905(2) 0.0324(15) Uani 1 1 d . . . . .
H82 H 1.2027 0.6153 0.4867 0.039 Uiso 1 1 calc R U . . .
C83 C 1.3196(4) 0.5680(4) 0.4964(2) 0.0329(15) Uani 1 1 d . . . . .
H83 H 1.3495 0.6173 0.4959 0.040 Uiso 1 1 calc R U . . .
C84 C 1.3608(4) 0.4953(4) 0.5029(2) 0.0278(14) Uani 1 1 d . . . . .
C85 C 1.3172(4) 0.4232(4) 0.5012(2) 0.0321(15) Uani 1 1 d . . . . .
H85 H 1.3463 0.3737 0.5044 0.038 Uiso 1 1 calc R U . . .
C86 C 1.2311(4) 0.4236(3) 0.4949(2) 0.0304(15) Uani 1 1 d . . . . .
H86 H 1.2010 0.3744 0.4940 0.037 Uiso 1 1 calc R U . . .
C87 C 1.4946(4) 0.5612(4) 0.5089(3) 0.0421(17) Uani 1 1 d . . . . .
H87A H 1.4732 0.6010 0.5331 0.051 Uiso 1 1 calc R U . . .
H87B H 1.4913 0.5848 0.4751 0.051 Uiso 1 1 calc R U . . .
C88 C 1.5839(4) 0.5396(4) 0.5211(3) 0.0448(18) Uani 1 1 d . . . . .
H88A H 1.6200 0.5869 0.5150 0.054 Uiso 1 1 calc R U . . .
H88B H 1.6025 0.4961 0.4985 0.054 Uiso 1 1 calc R U . . .
C89 C 1.5954(4) 0.5119(5) 0.5754(3) 0.0490(19) Uani 1 1 d . . . . .
H89A H 1.5714 0.5531 0.5979 0.059 Uiso 1 1 calc R U . . .
H89B H 1.5635 0.4616 0.5805 0.059 Uiso 1 1 calc R U . . .
C90 C 1.6851(4) 0.4978(4) 0.5897(3) 0.0494(18) Uani 1 1 d . . . . .
H90A H 1.6877 0.4786 0.6242 0.074 Uiso 1 1 calc R U . . .
H90B H 1.7165 0.5481 0.5868 0.074 Uiso 1 1 calc R U . . .
H90C H 1.7096 0.4574 0.5675 0.074 Uiso 1 1 calc R U . . .
C91 C 0.8073(4) 0.5381(4) 0.7459(2) 0.0306(15) Uani 1 1 d . . . . .
C92 C 0.7650(4) 0.6094(4) 0.7427(3) 0.051(2) Uani 1 1 d . . . . .
H92 H 0.7945 0.6586 0.7461 0.061 Uiso 1 1 calc R U . . .
C93 C 0.6787(4) 0.6099(4) 0.7345(3) 0.055(2) Uani 1 1 d . . . . .
H93 H 0.6493 0.6594 0.7333 0.066 Uiso 1 1 calc R U . . .
C94 C 0.6365(4) 0.5395(4) 0.7283(2) 0.0355(16) Uani 1 1 d . . . . .
C95 C 0.6791(4) 0.4681(4) 0.7327(2) 0.0347(16) Uani 1 1 d . . . . .
H95 H 0.6499 0.4186 0.7295 0.042 Uiso 1 1 calc R U . . .
C96 C 0.7636(4) 0.4680(4) 0.7415(2) 0.0376(16) Uani 1 1 d . . . . .
H96 H 0.7923 0.4182 0.7446 0.045 Uiso 1 1 calc R U . . .

loop_
_atom_site_aniso_label
_atom_site_aniso_U_11
_atom_site_aniso_U_22
_atom_site_aniso_U_33
_atom_site_aniso_U_23
_atom_site_aniso_U_13
_atom_site_aniso_U_12
C37 0.029(5) 0.041(6) 0.054(6) 0.007(6) -0.002(5) 0.007(5)
C38 0.029(5) 0.049(5) 0.058(6) 0.010(6) 0.000(5) 0.013(5)
C39 0.032(5) 0.056(6) 0.062(6) 0.010(5) -0.004(5) 0.002(5)
C40 0.034(8) 0.061(7) 0.060(6) 0.017(6) 0.002(6) 0.008(7)
C97 0.026(6) 0.039(7) 0.040(6) 0.000(6) -0.001(5) 0.006(6)
C98 0.029(5) 0.037(6) 0.046(5) -0.009(5) -0.002(5) 0.003(5)
C99 0.031(5) 0.035(8) 0.049(5) -0.010(6) 0.001(5) 0.001(6)
C100 0.034(6) 0.042(11) 0.056(7) -0.022(7) -0.008(6) -0.006(7)
C37X 0.029(6) 0.040(7) 0.053(7) 0.009(6) -0.004(6) 0.008(6)
C38X 0.033(5) 0.050(6) 0.061(6) 0.012(7) 0.000(6) 0.010(5)
C39X 0.034(7) 0.052(7) 0.063(7) 0.011(7) 0.004(6) 0.006(7)
C40X 0.037(7) 0.060(8) 0.066(8) 0.012(7) 0.006(6) -0.004(7)
C97X 0.035(5) 0.039(6) 0.044(6) 0.001(5) 0.000(5) -0.004(5)
C98X 0.032(5) 0.036(6) 0.045(5) -0.009(4) -0.003(4) -0.006(5)
C99X 0.027(4) 0.027(7) 0.046(5) -0.012(5) 0.001(4) -0.004(5)
C10X 0.031(5) 0.048(11) 0.052(7) -0.018(7) -0.006(5) 0.002(7)
O1 0.021(2) 0.036(3) 0.059(3) -0.003(2) -0.006(2) 0.0027(19)
O2 0.026(2) 0.036(2) 0.047(3) -0.001(2) 0.005(2) 0.0013(19)
O3 0.025(2) 0.044(3) 0.046(3) 0.003(2) -0.001(2) -0.002(2)
O4 0.023(3) 0.113(5) 0.052(3) -0.020(3) -0.004(2) 0.003(3)
N1 0.020(3) 0.033(3) 0.026(3) 0.000(2) 0.004(2) -0.002(2)
N2 0.019(3) 0.042(3) 0.025(3) 0.001(2) -0.001(2) 0.002(2)
N3 0.023(3) 0.032(3) 0.027(3) -0.001(2) -0.001(2) 0.002(2)
N4 0.021(3) 0.035(3) 0.033(3) -0.005(2) -0.004(2) 0.001(2)
C1 0.032(4) 0.022(3) 0.025(3) 0.002(3) 0.002(3) -0.002(3)
C2 0.025(3) 0.028(3) 0.039(4) 0.004(3) -0.003(3) 0.000(3)
C3 0.033(4) 0.032(3) 0.028(3) -0.003(3) -0.003(3) 0.000(3)
C4 0.036(4) 0.033(3) 0.031(4) -0.004(3) 0.007(3) -0.003(3)
C5 0.031(3) 0.024(3) 0.032(3) 0.000(3) 0.001(3) -0.001(3)
C6 0.035(4) 0.029(3) 0.032(3) 0.000(3) 0.006(3) 0.004(3)
C7 0.023(3) 0.035(4) 0.046(4) -0.001(3) 0.010(3) -0.002(3)
C8 0.029(4) 0.037(4) 0.028(3) 0.002(3) 0.001(3) 0.004(3)
C9 0.027(4) 0.027(3) 0.032(3) -0.003(3) 0.002(3) 0.002(3)
C10 0.028(3) 0.023(3) 0.029(3) 0.001(3) 0.005(3) -0.001(3)
C11 0.024(3) 0.028(3) 0.026(3) -0.002(3) 0.000(3) -0.002(3)
C12 0.023(3) 0.034(4) 0.034(4) 0.001(3) 0.000(3) -0.001(3)
C13 0.027(4) 0.034(3) 0.024(3) 0.000(3) -0.003(3) -0.001(3)
C14 0.023(3) 0.035(4) 0.033(4) -0.001(3) 0.001(3) 0.002(3)
C15 0.030(4) 0.024(3) 0.029(3) 0.002(3) 0.001(3) 0.002(3)
C16 0.030(4) 0.026(3) 0.026(3) -0.001(3) 0.001(3) 0.000(3)
C17 0.024(4) 0.038(4) 0.034(4) -0.002(3) -0.002(3) -0.001(3)
C18 0.029(4) 0.040(4) 0.042(4) 0.002(3) 0.011(3) 0.001(3)
C19 0.035(4) 0.032(4) 0.031(4) 0.001(3) 0.010(3) 0.003(3)
C20 0.036(4) 0.024(3) 0.031(3) 0.001(3) 0.000(3) -0.001(3)
C21 0.044(4) 0.037(4) 0.031(4) -0.002(3) 0.002(3) -0.004(3)
C22 0.034(4) 0.048(4) 0.033(4) 0.000(3) -0.005(3) -0.004(3)
C23 0.028(4) 0.047(4) 0.030(4) 0.001(3) -0.001(3) 0.001(3)
C24 0.032(4) 0.027(3) 0.026(3) 0.002(3) 0.004(3) 0.001(3)
C25 0.028(3) 0.024(3) 0.031(3) 0.003(3) 0.001(3) -0.004(3)
C26 0.022(3) 0.037(4) 0.029(3) 0.001(3) 0.001(3) 0.000(3)
C27 0.019(3) 0.045(4) 0.039(4) 0.007(3) 0.000(3) 0.003(3)
C28 0.026(4) 0.038(4) 0.027(3) 0.005(3) 0.002(3) 0.003(3)
C29 0.018(3) 0.054(4) 0.032(4) -0.002(3) 0.005(3) -0.003(3)
C30 0.025(3) 0.026(3) 0.029(3) -0.003(3) 0.006(3) 0.001(3)
C31 0.023(3) 0.031(3) 0.028(3) 0.000(3) 0.001(3) 0.000(3)
C32 0.031(4) 0.027(3) 0.047(4) 0.002(3) 0.005(3) -0.006(3)
C33 0.032(4) 0.024(3) 0.037(4) -0.002(3) 0.001(3) 0.003(3)
C34 0.022(3) 0.035(3) 0.036(4) -0.001(3) 0.000(3) -0.001(3)
C35 0.030(4) 0.023(3) 0.041(4) -0.001(3) -0.005(3) -0.003(3)
C36 0.029(4) 0.028(3) 0.032(3) -0.002(3) -0.003(3) 0.004(3)
C41 0.024(3) 0.034(4) 0.029(4) 0.002(3) -0.001(3) 0.000(3)
C42 0.034(4) 0.031(4) 0.036(4) -0.006(3) -0.001(3) 0.004(3)
C43 0.031(4) 0.033(4) 0.043(4) 0.000(3) -0.001(3) -0.002(3)
C44 0.022(3) 0.032(3) 0.033(4) 0.002(3) -0.001(3) 0.002(3)
C45 0.028(4) 0.023(3) 0.045(4) -0.001(3) -0.007(3) 0.005(3)
C46 0.031(4) 0.031(4) 0.044(4) 0.004(3) -0.003(3) -0.002(3)
C47 0.031(4) 0.029(3) 0.051(4) 0.006(3) -0.002(3) -0.006(3)
C48 0.032(4) 0.038(4) 0.043(4) 0.004(3) -0.002(3) 0.000(3)
C49 0.034(4) 0.051(4) 0.048(4) 0.006(4) -0.001(3) 0.000(3)
C50 0.026(4) 0.057(5) 0.039(4) 0.000(3) 0.002(3) -0.005(3)
C51 0.034(4) 0.025(3) 0.029(3) 0.000(3) -0.005(3) -0.001(3)
C52 0.030(4) 0.044(4) 0.033(4) -0.002(3) 0.003(3) -0.003(3)
C53 0.031(4) 0.053(4) 0.032(4) -0.001(3) 0.001(3) -0.006(3)
C54 0.049(4) 0.045(4) 0.030(4) 0.002(3) -0.010(3) -0.003(3)
C55 0.035(4) 0.030(3) 0.034(4) -0.004(3) -0.002(3) -0.005(3)
C56 0.035(4) 0.033(4) 0.030(4) -0.002(3) -0.008(3) -0.003(3)
C57 0.029(4) 0.034(4) 0.045(4) -0.001(3) -0.012(3) -0.001(3)
C58 0.030(4) 0.030(3) 0.031(3) 0.001(3) 0.001(3) -0.001(3)
C59 0.025(3) 0.021(3) 0.031(3) -0.002(3) -0.005(3) -0.001(3)
C60 0.027(3) 0.024(3) 0.030(3) -0.003(3) -0.005(3) -0.004(3)
C61 0.027(3) 0.024(3) 0.031(3) -0.002(3) 0.002(3) -0.001(3)
C62 0.019(3) 0.026(3) 0.031(3) -0.003(3) -0.003(3) 0.004(3)
C63 0.028(3) 0.023(3) 0.025(3) 0.002(3) -0.004(3) -0.002(3)
C64 0.024(3) 0.028(3) 0.034(4) 0.002(3) -0.005(3) -0.004(3)
C65 0.026(3) 0.028(3) 0.028(3) 0.002(3) -0.006(3) -0.001(3)
C66 0.025(3) 0.025(3) 0.027(3) 0.000(3) -0.002(3) 0.000(3)
C67 0.031(4) 0.041(4) 0.030(4) 0.004(3) 0.000(3) -0.006(3)
C68 0.024(4) 0.031(4) 0.040(4) -0.004(3) -0.008(3) -0.005(3)
C69 0.035(4) 0.033(4) 0.029(4) 0.000(3) -0.004(3) -0.002(3)
C70 0.033(4) 0.023(3) 0.028(3) 0.002(3) -0.003(3) -0.002(3)
C71 0.044(4) 0.037(4) 0.027(4) -0.005(3) -0.005(3) 0.006(3)
C72 0.037(4) 0.038(4) 0.031(4) -0.005(3) 0.000(3) 0.003(3)
C73 0.024(4) 0.034(4) 0.041(4) -0.003(3) 0.000(3) 0.001(3)
C74 0.033(4) 0.022(3) 0.028(3) -0.001(3) 0.001(3) -0.002(3)
C75 0.029(4) 0.022(3) 0.028(3) 0.002(3) -0.005(3) -0.002(3)
C76 0.027(3) 0.027(3) 0.029(3) 0.000(3) 0.000(3) -0.003(3)
C77 0.020(3) 0.033(4) 0.034(4) 0.002(3) -0.004(3) -0.003(3)
C78 0.022(3) 0.029(3) 0.028(3) 0.001(3) -0.002(3) 0.000(3)
C79 0.020(3) 0.030(3) 0.037(4) 0.002(3) -0.005(3) -0.004(3)
C80 0.022(3) 0.024(3) 0.027(3) 0.004(3) -0.002(3) -0.001(3)
C81 0.023(3) 0.032(3) 0.026(3) 0.002(3) 0.002(3) -0.001(3)
C82 0.028(4) 0.032(4) 0.037(4) 0.005(3) -0.006(3) 0.006(3)
C83 0.037(4) 0.029(3) 0.033(4) 0.008(3) -0.002(3) -0.006(3)
C84 0.024(3) 0.034(3) 0.025(3) 0.000(3) 0.003(3) -0.003(3)
C85 0.030(4) 0.027(3) 0.038(4) 0.002(3) -0.002(3) 0.009(3)
C86 0.038(4) 0.024(3) 0.030(4) 0.003(3) 0.003(3) -0.002(3)
C87 0.037(4) 0.047(4) 0.043(4) 0.013(3) -0.004(3) -0.011(3)
C88 0.026(4) 0.060(5) 0.048(4) 0.001(4) 0.002(3) -0.011(3)
C89 0.027(4) 0.064(5) 0.056(5) 0.006(4) -0.001(3) -0.005(4)
C90 0.042(4) 0.057(5) 0.049(4) 0.008(4) -0.002(3) 0.000(4)
C91 0.029(4) 0.032(4) 0.031(4) -0.004(3) -0.002(3) 0.004(3)
C92 0.040(4) 0.038(4) 0.075(6) -0.004(4) -0.013(4) -0.002(3)
C93 0.034(4) 0.039(4) 0.091(6) -0.016(4) -0.020(4) 0.010(3)
C94 0.021(4) 0.050(4) 0.035(4) -0.007(3) 0.000(3) 0.003(3)
C95 0.019(3) 0.044(4) 0.041(4) 0.004(3) 0.000(3) -0.004(3)
C96 0.031(4) 0.036(4) 0.046(4) 0.007(3) 0.001(3) 0.001(3)

loop_
_atom_type_symbol
_atom_type_description
_atom_type_scat_dispersion_real
_atom_type_scat_dispersion_imag
_atom_type_scat_source
C C 0.0181 0.0091 'International Tables Vol C Tables 4.2.6.8 and 6.1.1.4'
H H 0.0000 0.0000 'International Tables Vol C Tables 4.2.6.8 and 6.1.1.4'
N N 0.0311 0.0180 'International Tables Vol C Tables 4.2.6.8 and 6.1.1.4'
O O 0.0492 0.0322 'International Tables Vol C Tables 4.2.6.8 and 6.1.1.4'

loop_
_geom_angle_atom_site_label_1
_geom_angle_atom_site_label_2
_geom_angle_atom_site_label_3
_geom_angle
O1 C37 C38 107.0(12)
O1 C37 H37A 110.3
C38 C37 H37A 110.3
O1 C37 H37B 110.3
C38 C37 H37B 110.3
H37A C37 H37B 108.6
C39 C38 C37 112.5(9)
C39 C38 H38A 109.1
C37 C38 H38A 109.1
C39 C38 H38B 109.1
C37 C38 H38B 109.1
H38A C38 H38B 107.8
C38 C39 C40 113.0(9)
C38 C39 H39A 109.0
C40 C39 H39A 109.0
C38 C39 H39B 109.0
C40 C39 H39B 109.0
H39A C39 H39B 107.8
C39 C40 H40A 109.5
C39 C40 H40B 109.5
H40A C40 H40B 109.5
C39 C40 H40C 109.5
H40A C40 H40C 109.5
H40B C40 H40C 109.5
O4 C97 C98 112.5(10)
O4 C97 H97A 109.1
C98 C97 H97A 109.1
O4 C97 H97B 109.1
C98 C97 H97B 109.1
H97A C97 H97B 107.8
C99 C98 C97 111.8(10)
C99 C98 H98A 109.3
C97 C98 H98A 109.3
C99 C98 H98B 109.3
C97 C98 H98B 109.3
H98A C98 H98B 107.9
C100 C99 C98 111.6(10)
C100 C99 H99A 109.3
C98 C99 H99A 109.3
C100 C99 H99B 109.3
C98 C99 H99B 109.3
H99A C99 H99B 108.0
C99 C100 H10A 109.5
C99 C100 H10B 109.5
H10A C100 H10B 109.5
C99 C100 H10C 109.5
H10A C100 H10C 109.5
H10B C100 H10C 109.5
O1 C37X C38X 109.6(14)
O1 C37X H37C 109.7
C38X C37X H37C 109.7
O1 C37X H37D 109.7
C38X C37X H37D 109.7
H37C C37X H37D 108.2
C37X C38X C39X 112.5(11)
C37X C38X H38C 109.1
C39X C38X H38C 109.1
C37X C38X H38D 109.1
C39X C38X H38D 109.1
H38C C38X H38D 107.8
C38X C39X C40X 111.7(11)
C38X C39X H39C 109.3
C40X C39X H39C 109.3
C38X C39X H39D 109.3
C40X C39X H39D 109.3
H39C C39X H39D 107.9
C39X C40X H40D 109.5
C39X C40X H40E 109.5
H40D C40X H40E 109.5
C39X C40X H40F 109.5
H40D C40X H40F 109.5
H40E C40X H40F 109.5
O4 C97X C98X 114.7(9)
O4 C97X H97C 108.6
C98X C97X H97C 108.6
O4 C97X H97D 108.6
C98X C97X H97D 108.6
H97C C97X H97D 107.6
C97X C98X C99X 113.3(9)
C97X C98X H98C 108.9
C99X C98X H98C 108.9
C97X C98X H98D 108.9
C99X C98X H98D 108.9
H98C C98X H98D 107.7
C10X C99X C98X 110.5(9)
C10X C99X H99C 109.6
C98X C99X H99C 109.6
C10X C99X H99D 109.6
C98X C99X H99D 109.6
H99C C99X H99D 108.1
C99X C10X H10D 109.5
C99X C10X H10E 109.5
H10D C10X H10E 109.5
C99X C10X H10F 109.5
H10D C10X H10F 109.5
H10E C10X H10F 109.5
C34 O1 C37X 120.8(8)
C34 O1 C37 117.0(7)
C44 O2 C47 118.5(5)
C84 O3 C87 117.6(5)
C97 O4 C94 129.3(8)
C97X O4 C94 129.8(7)
C11 N1 C1 122.3(5)
C11 N1 C31 118.6(5)
C1 N1 C31 119.0(5)
C24 N2 C26 121.8(5)
C24 N2 C41 119.5(5)
C26 N2 C41 118.7(5)
C51 N3 C61 122.5(5)
C51 N3 C81 119.0(5)
C61 N3 C81 118.3(5)
C76 N4 C74 122.3(5)
C76 N4 C91 118.2(5)
C74 N4 C91 119.3(5)
C2 C1 N1 121.0(5)
C2 C1 C10 119.5(5)
N1 C1 C10 119.4(5)
C1 C2 C3 120.5(6)
C1 C2 H2 119.7
C3 C2 H2 119.7
C4 C3 C2 121.7(6)
C4 C3 H3 119.1
C2 C3 H3 119.1
C3 C4 C5 119.7(6)
C3 C4 H4 120.1
C5 C4 H4 120.1
C10 C5 C6 118.6(6)
C10 C5 C4 119.3(5)
C6 C5 C4 122.1(6)
C7 C6 C5 120.7(6)
C7 C6 H6 119.6
C5 C6 H6 119.6
C6 C7 C8 121.0(6)
C6 C7 H7 119.5
C8 C7 H7 119.5
C9 C8 C7 121.2(6)
C9 C8 H8 119.4
C7 C8 H8 119.4
C8 C9 C10 118.1(6)
C8 C9 C30 123.2(6)
C10 C9 C30 118.6(5)
C5 C10 C9 120.4(5)
C5 C10 C1 119.2(6)
C9 C10 C1 120.4(5)
C12 C11 N1 120.2(5)
C12 C11 C30 120.0(6)
N1 C11 C30 119.7(5)
C11 C12 C13 121.1(6)
C11 C12 H12 119.5
C13 C12 H12 119.5
C12 C13 C14 121.8(6)
C12 C13 C28 119.8(6)
C14 C13 C28 118.1(6)
C15 C14 C13 122.9(6)
C15 C14 H14 118.5
C13 C14 H14 118.5
C14 C15 C26 118.2(6)
C14 C15 C16 122.0(5)
C26 C15 C16 119.8(6)
C17 C16 C25 119.1(6)
C17 C16 C15 123.4(6)
C25 C16 C15 117.5(5)
C16 C17 C18 121.0(6)
C16 C17 H17 119.5
C18 C17 H17 119.5
C19 C18 C17 121.6(6)
C19 C18 H18 119.2
C17 C18 H18 119.2
C18 C19 C20 119.4(6)
C18 C19 H19 120.3
C20 C19 H19 120.3
C21 C20 C19 121.6(6)
C21 C20 C25 119.0(6)
C19 C20 C25 119.4(6)
C22 C21 C20 120.3(6)
C22 C21 H21 119.9
C20 C21 H21 119.9
C21 C22 C23 121.8(6)
C21 C22 H22 119.1
C23 C22 H22 119.1
C24 C23 C22 120.1(6)
C24 C23 H23 120.0
C22 C23 H23 120.0
C23 C24 N2 121.0(5)
C23 C24 C25 119.4(6)
N2 C24 C25 119.5(6)
C24 C25 C16 121.2(5)
C24 C25 C20 119.3(6)
C16 C25 C20 119.4(5)
C27 C26 N2 120.6(5)
C27 C26 C15 119.8(6)
N2 C26 C15 119.6(5)
C26 C27 C28 121.7(6)
C26 C27 H27 119.1
C28 C27 H27 119.1
C29 C28 C27 123.3(6)
C29 C28 C13 117.6(6)
C27 C28 C13 119.1(6)
C30 C29 C28 122.9(5)
C30 C29 H29 118.6
C28 C29 H29 118.6
C29 C30 C11 118.6(5)
C29 C30 C9 121.9(5)
C11 C30 C9 119.5(5)
C32 C31 C36 119.3(5)
C32 C31 N1 120.2(5)
C36 C31 N1 120.5(5)
C31 C32 C33 121.7(6)
C31 C32 H32 119.1
C33 C32 H32 119.1
C32 C33 C34 118.7(6)
C32 C33 H33 120.6
C34 C33 H33 120.6
O1 C34 C35 116.3(5)
O1 C34 C33 123.3(5)
C35 C34 C33 120.3(5)
C34 C35 C36 120.2(6)
C34 C35 H35 119.9
C36 C35 H35 119.9
C31 C36 C35 119.7(6)
C31 C36 H36 120.1
C35 C36 H36 120.1
C42 C41 C46 119.8(6)
C42 C41 N2 120.4(6)
C46 C41 N2 119.7(5)
C41 C42 C43 120.5(6)
C41 C42 H42 119.7
C43 C42 H42 119.7
C44 C43 C42 119.3(6)
C44 C43 H43 120.3
C42 C43 H43 120.3
C45 C44 O2 115.6(5)
C45 C44 C43 120.0(6)
O2 C44 C43 124.4(5)
C44 C45 C46 120.8(6)
C44 C45 H45 119.6
C46 C45 H45 119.6
C45 C46 C41 119.4(6)
C45 C46 H46 120.3
C41 C46 H46 120.3
O2 C47 C48 109.7(5)
O2 C47 H47A 109.7
C48 C47 H47A 109.7
O2 C47 H47B 109.7
C48 C47 H47B 109.7
H47A C47 H47B 108.2
C47 C48 C49 114.1(6)
C47 C48 H48A 108.7
C49 C48 H48A 108.7
C47 C48 H48B 108.7
C49 C48 H48B 108.7
H48A C48 H48B 107.6
C50 C49 C48 112.1(5)
C50 C49 H49A 109.2
C48 C49 H49A 109.2
C50 C49 H49B 109.2
C48 C49 H49B 109.2
H49A C49 H49B 107.9
C49 C50 H50A 109.5
C49 C50 H50B 109.5
H50A C50 H50B 109.5
C49 C50 H50C 109.5
H50A C50 H50C 109.5
H50B C50 H50C 109.5
C52 C51 N3 121.1(5)
C52 C51 C60 120.2(5)
N3 C51 C60 118.7(5)
C51 C52 C53 119.9(6)
C51 C52 H52 120.1
C53 C52 H52 120.1
C54 C53 C52 121.5(6)
C54 C53 H53 119.2
C52 C53 H53 119.2
C53 C54 C55 120.4(6)
C53 C54 H54 119.8
C55 C54 H54 119.8
C56 C55 C54 122.0(6)
C56 C55 C60 119.1(6)
C54 C55 C60 118.8(6)
C57 C56 C55 120.6(6)
C57 C56 H56 119.7
C55 C56 H56 119.7
C56 C57 C58 120.7(6)
C56 C57 H57 119.6
C58 C57 H57 119.6
C59 C58 C57 121.3(6)
C59 C58 H58 119.3
C57 C58 H58 119.3
C58 C59 C60 118.8(5)
C58 C59 C80 123.0(5)
C60 C59 C80 118.1(5)
C59 C60 C51 121.6(5)
C59 C60 C55 119.3(5)
C51 C60 C55 119.1(6)
C62 C61 N3 120.9(5)
C62 C61 C80 119.4(5)
N3 C61 C80 119.7(5)
C61 C62 C63 121.6(5)
C61 C62 H62 119.2
C63 C62 H62 119.2
C62 C63 C64 123.0(5)
C62 C63 C78 119.4(5)
C64 C63 C78 117.4(6)
C65 C64 C63 123.3(5)
C65 C64 H64 118.3
C63 C64 H64 118.3
C64 C65 C76 118.4(6)
C64 C65 C66 122.1(5)
C76 C65 C66 119.5(6)
C67 C66 C75 118.9(6)
C67 C66 C65 123.4(6)
C75 C66 C65 117.6(5)
C66 C67 C68 121.2(6)
C66 C67 H67 119.4
C68 C67 H67 119.4
C69 C68 C67 120.8(6)
C69 C68 H68 119.6
C67 C68 H68 119.6
C68 C69 C70 120.8(6)
C68 C69 H69 119.6
C70 C69 H69 119.6
C69 C70 C71 121.9(6)
C69 C70 C75 119.0(6)
C71 C70 C75 119.0(5)
C72 C71 C70 119.6(6)
C72 C71 H71 120.2
C70 C71 H71 120.2
C71 C72 C73 122.3(6)
C71 C72 H72 118.9
C73 C72 H72 118.9
C74 C73 C72 120.0(6)
C74 C73 H73 120.0
C72 C73 H73 120.0
C73 C74 N4 121.2(5)
C73 C74 C75 119.4(6)
N4 C74 C75 119.3(5)
C74 C75 C70 119.6(5)
C74 C75 C66 121.2(5)
C70 C75 C66 119.2(5)
C77 C76 N4 120.3(5)
C77 C76 C65 119.8(6)
N4 C76 C65 119.8(5)
C76 C77 C78 121.4(5)
C76 C77 H77 119.3
C78 C77 H77 119.3
C79 C78 C77 122.5(5)
C79 C78 C63 117.9(6)
C77 C78 C63 119.5(5)
C80 C79 C78 123.1(5)
C80 C79 H79 118.5
C78 C79 H79 118.5
C79 C80 C61 118.6(5)
C79 C80 C59 122.2(5)
C61 C80 C59 119.1(5)
C82 C81 C86 119.9(5)
C82 C81 N3 120.2(5)
C86 C81 N3 119.8(5)
C81 C82 C83 121.5(6)
C81 C82 H82 119.2
C83 C82 H82 119.2
C84 C83 C82 117.8(6)
C84 C83 H83 121.1
C82 C83 H83 121.1
O3 C84 C83 123.8(5)
O3 C84 C85 115.4(5)
C83 C84 C85 120.7(5)
C86 C85 C84 119.8(6)
C86 C85 H85 120.1
C84 C85 H85 120.1
C81 C86 C85 120.0(6)
C81 C86 H86 120.0
C85 C86 H86 120.0
O3 C87 C88 108.0(5)
O3 C87 H87A 110.1
C88 C87 H87A 110.1
O3 C87 H87B 110.1
C88 C87 H87B 110.1
H87A C87 H87B 108.4
C87 C88 C89 112.9(5)
C87 C88 H88A 109.0
C89 C88 H88A 109.0
C87 C88 H88B 109.0
C89 C88 H88B 109.0
H88A C88 H88B 107.8
C90 C89 C88 113.7(6)
C90 C89 H89A 108.8
C88 C89 H89A 108.8
C90 C89 H89B 108.8
C88 C89 H89B 108.8
H89A C89 H89B 107.7
C89 C90 H90A 109.5
C89 C90 H90B 109.5
H90A C90 H90B 109.5
C89 C90 H90C 109.5
H90A C90 H90C 109.5
H90B C90 H90C 109.5
C96 C91 C92 119.0(6)
C96 C91 N4 120.6(5)
C92 C91 N4 120.3(6)
C91 C92 C93 120.1(6)
C91 C92 H92 119.9
C93 C92 H92 119.9
C94 C93 C92 120.2(7)
C94 C93 H93 119.9
C92 C93 H93 119.9
C93 C94 O4 120.0(6)
C93 C94 C95 119.2(6)
O4 C94 C95 120.8(6)
C96 C95 C94 120.2(6)
C96 C95 H95 119.9
C94 C95 H95 119.9
C91 C96 C95 121.1(6)
C91 C96 H96 119.4
C95 C96 H96 119.4

loop_
_geom_bond_atom_site_label_1
_geom_bond_atom_site_label_2
_geom_bond_distance
C37 O1 1.438(9)
C37 C38 1.521(11)
C37 H37A 0.9900
C37 H37B 0.9900
C38 C39 1.516(11)
C38 H38A 0.9900
C38 H38B 0.9900
C39 C40 1.525(10)
C39 H39A 0.9900
C39 H39B 0.9900
C40 H40A 0.9800
C40 H40B 0.9800
C40 H40C 0.9800
C97 O4 1.250(10)
C97 C98 1.505(10)
C97 H97A 0.9900
C97 H97B 0.9900
C98 C99 1.500(11)
C98 H98A 0.9900
C98 H98B 0.9900
C99 C100 1.495(10)
C99 H99A 0.9900
C99 H99B 0.9900
C100 H10A 0.9800
C100 H10B 0.9800
C100 H10C 0.9800
C37X O1 1.437(11)
C37X C38X 1.520(10)
C37X H37C 0.9900
C37X H37D 0.9900
C38X C39X 1.523(11)
C38X H38C 0.9900
C38X H38D 0.9900
C39X C40X 1.528(11)
C39X H39C 0.9900
C39X H39D 0.9900
C40X H40D 0.9800
C40X H40E 0.9800
C40X H40F 0.9800
C97X O4 1.260(10)
C97X C98X 1.490(9)
C97X H97C 0.9900
C97X H97D 0.9900
C98X C99X 1.502(10)
C98X H98C 0.9900
C98X H98D 0.9900
C99X C10X 1.500(10)
C99X H99C 0.9900
C99X H99D 0.9900
C10X H10D 0.9800
C10X H10E 0.9800
C10X H10F 0.9800
O1 C34 1.365(7)
O2 C44 1.380(7)
O2 C47 1.432(7)
O3 C84 1.370(7)
O3 C87 1.442(7)
O4 C94 1.363(7)
N1 C11 1.406(7)
N1 C1 1.408(7)
N1 C31 1.438(7)
N2 C24 1.399(7)
N2 C26 1.403(7)
N2 C41 1.443(8)
N3 C51 1.399(7)
N3 C61 1.399(7)
N3 C81 1.442(7)
N4 C76 1.400(7)
N4 C74 1.403(7)
N4 C91 1.447(8)
C1 C2 1.377(8)
C1 C10 1.429(8)
C2 C3 1.399(8)
C2 H2 0.9500
C3 C4 1.354(8)
C3 H3 0.9500
C4 C5 1.429(8)
C4 H4 0.9500
C5 C10 1.414(8)
C5 C6 1.418(8)
C6 C7 1.346(8)
C6 H6 0.9500
C7 C8 1.404(8)
C7 H7 0.9500
C8 C9 1.385(8)
C8 H8 0.9500
C9 C10 1.425(8)
C9 C30 1.482(8)
C11 C12 1.382(8)
C11 C30 1.413(8)
C12 C13 1.402(8)
C12 H12 0.9500
C13 C14 1.409(8)
C13 C28 1.422(8)
C14 C15 1.389(8)
C14 H14 0.9500
C15 C26 1.424(8)
C15 C16 1.476(8)
C16 C17 1.375(8)
C16 C25 1.424(8)
C17 C18 1.397(8)
C17 H17 0.9500
C18 C19 1.365(8)
C18 H18 0.9500
C19 C20 1.417(8)
C19 H19 0.9500
C20 C21 1.415(8)
C20 C25 1.425(8)
C21 C22 1.355(9)
C21 H21 0.9500
C22 C23 1.396(8)
C22 H22 0.9500
C23 C24 1.391(8)
C23 H23 0.9500
C24 C25 1.423(8)
C26 C27 1.387(8)
C27 C28 1.407(8)
C27 H27 0.9500
C28 C29 1.401(8)
C29 C30 1.385(8)
C29 H29 0.9500
C31 C32 1.368(8)
C31 C36 1.383(8)
C32 C33 1.380(8)
C32 H32 0.9500
C33 C34 1.387(8)
C33 H33 0.9500
C34 C35 1.369(8)
C35 C36 1.392(8)
C35 H35 0.9500
C36 H36 0.9500
C41 C42 1.373(8)
C41 C46 1.386(8)
C42 C43 1.386(8)
C42 H42 0.9500
C43 C44 1.380(8)
C43 H43 0.9500
C44 C45 1.373(8)
C45 C46 1.376(8)
C45 H45 0.9500
C46 H46 0.9500
C47 C48 1.493(8)
C47 H47A 0.9900
C47 H47B 0.9900
C48 C49 1.516(8)
C48 H48A 0.9900
C48 H48B 0.9900
C49 C50 1.501(8)
C49 H49A 0.9900
C49 H49B 0.9900
C50 H50A 0.9800
C50 H50B 0.9800
C50 H50C 0.9800
C51 C52 1.381(8)
C51 C60 1.426(8)
C52 C53 1.409(8)
C52 H52 0.9500
C53 C54 1.366(8)
C53 H53 0.9500
C54 C55 1.418(8)
C54 H54 0.9500
C55 C56 1.398(8)
C55 C60 1.436(8)
C56 C57 1.371(8)
C56 H56 0.9500
C57 C58 1.390(8)
C57 H57 0.9500
C58 C59 1.388(8)
C58 H58 0.9500
C59 C60 1.419(8)
C59 C80 1.473(7)
C61 C62 1.382(8)
C61 C80 1.432(8)
C62 C63 1.404(8)
C62 H62 0.9500
C63 C64 1.418(8)
C63 C78 1.419(8)
C64 C65 1.373(8)
C64 H64 0.9500
C65 C76 1.430(8)
C65 C66 1.475(8)
C66 C67 1.374(8)
C66 C75 1.441(8)
C67 C68 1.413(8)
C67 H67 0.9500
C68 C69 1.360(8)
C68 H68 0.9500
C69 C70 1.410(8)
C69 H69 0.9500
C70 C71 1.413(8)
C70 C75 1.433(8)
C71 C72 1.369(8)
C71 H71 0.9500
C72 C73 1.394(8)
C72 H72 0.9500
C73 C74 1.389(8)
C73 H73 0.9500
C74 C75 1.420(8)
C76 C77 1.380(8)
C77 C78 1.412(8)
C77 H77 0.9500
C78 C79 1.405(8)
C79 C80 1.373(8)
C79 H79 0.9500
C81 C82 1.368(8)
C81 C86 1.380(8)
C82 C83 1.402(8)
C82 H82 0.9500
C83 C84 1.389(8)
C83 H83 0.9500
C84 C85 1.390(8)
C85 C86 1.385(8)
C85 H85 0.9500
C86 H86 0.9500
C87 C88 1.507(8)
C87 H87A 0.9900
C87 H87B 0.9900
C88 C89 1.538(9)
C88 H88A 0.9900
C88 H88B 0.9900
C89 C90 1.501(8)
C89 H89A 0.9900
C89 H89B 0.9900
C90 H90A 0.9800
C90 H90B 0.9800
C90 H90C 0.9800
C91 C96 1.365(8)
C91 C92 1.369(8)
C92 C93 1.395(9)
C92 H92 0.9500
C93 C94 1.362(9)
C93 H93 0.9500
C94 C95 1.377(8)
C95 C96 1.369(8)
C95 H95 0.9500
C96 H96 0.9500

loop_
_geom_torsion_atom_site_label_1
_geom_torsion_atom_site_label_2
_geom_torsion_atom_site_label_3
_geom_torsion_atom_site_label_4
_geom_torsion
O1 C37 C38 C39 59(2)
C37 C38 C39 C40 75.8(18)
O4 C97 C98 C99 -73.6(17)
C97 C98 C99 C100 -156.7(14)
O1 C37X C38X C39X 81(3)
C37X C38X C39X C40X 175.5(17)
O4 C97X C98X C99X 74.6(15)
C97X C98X C99X C10X 165.3(12)
C38X C37X O1 C34 -173.2(10)
C38 C37 O1 C34 166.6(9)
C98 C97 O4 C94 -178.0(8)
C98X C97X O4 C94 179.7(7)
C11 N1 C1 C2 -178.9(5)
C31 N1 C1 C2 -3.1(8)
C11 N1 C1 C10 -0.6(8)
C31 N1 C1 C10 175.2(5)
N1 C1 C2 C3 178.3(5)
C10 C1 C2 C3 0.0(8)
C1 C2 C3 C4 1.0(9)
C2 C3 C4 C5 -1.3(9)
C3 C4 C5 C10 0.7(8)
C3 C4 C5 C6 -178.3(6)
C10 C5 C6 C7 0.5(9)
C4 C5 C6 C7 179.5(6)
C5 C6 C7 C8 -0.8(9)
C6 C7 C8 C9 0.5(9)
C7 C8 C9 C10 0.3(9)
C7 C8 C9 C30 -178.7(5)
C6 C5 C10 C9 0.2(8)
C4 C5 C10 C9 -178.8(5)
C6 C5 C10 C1 179.3(5)
C4 C5 C10 C1 0.2(8)
C8 C9 C10 C5 -0.6(8)
C30 C9 C10 C5 178.4(5)
C8 C9 C10 C1 -179.6(6)
C30 C9 C10 C1 -0.6(8)
C2 C1 C10 C5 -0.6(8)
N1 C1 C10 C5 -178.9(5)
C2 C1 C10 C9 178.5(5)
N1 C1 C10 C9 0.1(8)
C1 N1 C11 C12 -178.7(5)
C31 N1 C11 C12 5.5(8)
C1 N1 C11 C30 1.6(8)
C31 N1 C11 C30 -174.2(5)
N1 C11 C12 C13 -178.4(5)
C30 C11 C12 C13 1.3(9)
C11 C12 C13 C14 174.2(6)
C11 C12 C13 C28 -0.4(9)
C12 C13 C14 C15 -175.2(6)
C28 C13 C14 C15 -0.4(9)
C13 C14 C15 C26 -4.1(9)
C13 C14 C15 C16 173.4(5)
C14 C15 C16 C17 -5.4(9)
C26 C15 C16 C17 172.0(6)
C14 C15 C16 C25 176.5(5)
C26 C15 C16 C25 -6.0(8)
C25 C16 C17 C18 -0.9(9)
C15 C16 C17 C18 -178.9(5)
C16 C17 C18 C19 0.1(10)
C17 C18 C19 C20 0.0(9)
C18 C19 C20 C21 -178.0(6)
C18 C19 C20 C25 0.7(8)
C19 C20 C21 C22 177.6(6)
C25 C20 C21 C22 -1.1(9)
C20 C21 C22 C23 3.5(10)
C21 C22 C23 C24 -2.1(10)
C22 C23 C24 N2 175.7(6)
C22 C23 C24 C25 -1.7(9)
C26 N2 C24 C23 176.2(5)
C41 N2 C24 C23 -3.0(8)
C26 N2 C24 C25 -6.4(8)
C41 N2 C24 C25 174.3(5)
C23 C24 C25 C16 -175.9(5)
N2 C24 C25 C16 6.7(9)
C23 C24 C25 C20 3.9(8)
N2 C24 C25 C20 -173.5(5)
C17 C16 C25 C24 -178.6(6)
C15 C16 C25 C24 -0.5(8)
C17 C16 C25 C20 1.6(8)
C15 C16 C25 C20 179.7(5)
C21 C20 C25 C24 -2.5(8)
C19 C20 C25 C24 178.7(5)
C21 C20 C25 C16 177.3(6)
C19 C20 C25 C16 -1.5(8)
C24 N2 C26 C27 178.4(6)
C41 N2 C26 C27 -2.3(8)
C24 N2 C26 C15 -0.1(8)
C41 N2 C26 C15 179.1(5)
C14 C15 C26 C27 5.4(9)
C16 C15 C26 C27 -172.2(5)
C14 C15 C26 N2 -176.0(5)
C16 C15 C26 N2 6.4(8)
N2 C26 C27 C28 179.1(5)
C15 C26 C27 C28 -2.3(9)
C26 C27 C28 C29 176.4(6)
C26 C27 C28 C13 -2.3(9)
C12 C13 C28 C29 -0.3(9)
C14 C13 C28 C29 -175.1(5)
C12 C13 C28 C27 178.5(5)
C14 C13 C28 C27 3.6(9)
C27 C28 C29 C30 -178.7(6)
C13 C28 C29 C30 0.0(9)
C28 C29 C30 C11 0.8(9)
C28 C29 C30 C9 -178.9(6)
C12 C11 C30 C29 -1.5(9)
N1 C11 C30 C29 178.2(5)
C12 C11 C30 C9 178.3(5)
N1 C11 C30 C9 -2.0(8)
C8 C9 C30 C29 0.3(9)
C10 C9 C30 C29 -178.7(6)
C8 C9 C30 C11 -179.5(6)
C10 C9 C30 C11 1.5(8)
C11 N1 C31 C32 85.9(7)
C1 N1 C31 C32 -90.0(7)
C11 N1 C31 C36 -91.8(7)
C1 N1 C31 C36 92.3(7)
C36 C31 C32 C33 -0.9(9)
N1 C31 C32 C33 -178.6(6)
C31 C32 C33 C34 1.2(10)
C37X O1 C34 C35 -172.8(16)
C37 O1 C34 C35 -174.5(13)
C37X O1 C34 C33 8.2(18)
C37 O1 C34 C33 6.6(15)
C32 C33 C34 O1 178.6(6)
C32 C33 C34 C35 -0.3(9)
O1 C34 C35 C36 -179.9(5)
C33 C34 C35 C36 -1.0(9)
C32 C31 C36 C35 -0.4(9)
N1 C31 C36 C35 177.3(6)
C34 C35 C36 C31 1.3(9)
C24 N2 C41 C42 -78.1(8)
C26 N2 C41 C42 102.6(7)
C24 N2 C41 C46 104.6(7)
C26 N2 C41 C46 -74.6(8)
C46 C41 C42 C43 2.2(10)
N2 C41 C42 C43 -175.0(6)
C41 C42 C43 C44 0.9(10)
C47 O2 C44 C45 -178.4(6)
C47 O2 C44 C43 0.5(9)
C42 C43 C44 C45 -3.7(10)
C42 C43 C44 O2 177.4(6)
O2 C44 C45 C46 -177.6(6)
C43 C44 C45 C46 3.4(10)
C44 C45 C46 C41 -0.3(10)
C42 C41 C46 C45 -2.5(10)
N2 C41 C46 C45 174.8(6)
C44 O2 C47 C48 -177.6(5)
O2 C47 C48 C49 70.3(7)
C47 C48 C49 C50 173.1(6)
C61 N3 C51 C52 -179.3(6)
C81 N3 C51 C52 5.5(8)
C61 N3 C51 C60 0.8(8)
C81 N3 C51 C60 -174.5(5)
N3 C51 C52 C53 -175.7(6)
C60 C51 C52 C53 4.3(9)
C51 C52 C53 C54 -1.4(10)
C52 C53 C54 C55 -1.5(10)
C53 C54 C55 C56 -176.1(6)
C53 C54 C55 C60 1.5(9)
C54 C55 C56 C57 176.2(6)
C60 C55 C56 C57 -1.4(9)
C55 C56 C57 C58 1.7(9)
C56 C57 C58 C59 -0.5(9)
C57 C58 C59 C60 -1.0(8)
C57 C58 C59 C80 175.7(5)
C58 C59 C60 C51 -177.9(6)
C80 C59 C60 C51 5.2(8)
C58 C59 C60 C55 1.3(8)
C80 C59 C60 C55 -175.6(5)
C52 C51 C60 C59 174.9(6)
N3 C51 C60 C59 -5.1(9)
C52 C51 C60 C55 -4.3(9)
N3 C51 C60 C55 175.7(5)
C56 C55 C60 C59 -0.1(9)
C54 C55 C60 C59 -177.8(5)
C56 C55 C60 C51 179.1(6)
C54 C55 C60 C51 1.4(9)
C51 N3 C61 C62 -175.8(5)
C81 N3 C61 C62 -0.5(8)
C51 N3 C61 C80 3.2(8)
C81 N3 C61 C80 178.5(5)
N3 C61 C62 C63 178.4(5)
C80 C61 C62 C63 -0.6(9)
C61 C62 C63 C64 -174.4(5)
C61 C62 C63 C78 2.0(9)
C62 C63 C64 C65 176.7(5)
C78 C63 C64 C65 0.3(9)
C63 C64 C65 C76 1.8(9)
C63 C64 C65 C66 -174.9(5)
C64 C65 C66 C67 2.1(9)
C76 C65 C66 C67 -174.5(6)
C64 C65 C66 C75 -179.5(5)
C76 C65 C66 C75 4.0(8)
C75 C66 C67 C68 1.3(9)
C65 C66 C67 C68 179.7(5)
C66 C67 C68 C69 0.3(9)
C67 C68 C69 C70 -0.9(9)
C68 C69 C70 C71 -179.6(6)
C68 C69 C70 C75 -0.2(9)
C69 C70 C71 C72 178.1(6)
C75 C70 C71 C72 -1.3(9)
C70 C71 C72 C73 -0.3(9)
C71 C72 C73 C74 1.4(9)
C72 C73 C74 N4 179.9(5)
C72 C73 C74 C75 -0.7(8)
C76 N4 C74 C73 -180.0(5)
C91 N4 C74 C73 4.4(8)
C76 N4 C74 C75 0.7(8)
C91 N4 C74 C75 -174.9(5)
C73 C74 C75 C70 -0.9(8)
N4 C74 C75 C70 178.5(5)
C73 C74 C75 C66 179.8(5)
N4 C74 C75 C66 -0.8(8)
C69 C70 C75 C74 -177.6(5)
C71 C70 C75 C74 1.9(8)
C69 C70 C75 C66 1.8(8)
C71 C70 C75 C66 -178.8(5)
C67 C66 C75 C74 177.1(6)
C65 C66 C75 C74 -1.5(8)
C67 C66 C75 C70 -2.3(8)
C65 C66 C75 C70 179.2(5)
C74 N4 C76 C77 -177.4(5)
C91 N4 C76 C77 -1.7(8)
C74 N4 C76 C65 1.9(8)
C91 N4 C76 C65 177.5(5)
C64 C65 C76 C77 -1.7(8)
C66 C65 C76 C77 175.0(5)
C64 C65 C76 N4 179.1(5)
C66 C65 C76 N4 -4.2(8)
N4 C76 C77 C78 178.8(5)
C65 C76 C77 C78 -0.4(9)
C76 C77 C78 C79 -175.0(6)
C76 C77 C78 C63 2.5(9)
C62 C63 C78 C79 -1.3(9)
C64 C63 C78 C79 175.3(5)
C62 C63 C78 C77 -178.9(5)
C64 C63 C78 C77 -2.4(8)
C77 C78 C79 C80 176.7(6)
C63 C78 C79 C80 -0.8(9)
C78 C79 C80 C61 2.2(9)
C78 C79 C80 C59 -175.2(5)
C62 C61 C80 C79 -1.5(8)
N3 C61 C80 C79 179.5(5)
C62 C61 C80 C59 176.1(5)
N3 C61 C80 C59 -2.9(8)
C58 C59 C80 C79 -0.5(8)
C60 C59 C80 C79 176.3(5)
C58 C59 C80 C61 -177.9(6)
C60 C59 C80 C61 -1.2(8)
C51 N3 C81 C82 86.6(7)
C61 N3 C81 C82 -88.8(7)
C51 N3 C81 C86 -95.1(7)
C61 N3 C81 C86 89.5(7)
C86 C81 C82 C83 -0.7(9)
N3 C81 C82 C83 177.6(6)
C81 C82 C83 C84 -1.4(9)
C87 O3 C84 C83 -5.4(9)
C87 O3 C84 C85 174.6(5)
C82 C83 C84 O3 -177.0(6)
C82 C83 C84 C85 3.0(9)
O3 C84 C85 C86 177.5(5)
C83 C84 C85 C86 -2.5(9)
C82 C81 C86 C85 1.2(9)
N3 C81 C86 C85 -177.1(5)
C84 C85 C86 C81 0.4(10)
C84 O3 C87 C88 177.9(5)
O3 C87 C88 C89 -66.7(7)
C87 C88 C89 C90 -174.4(6)
C76 N4 C91 C96 80.5(8)
C74 N4 C91 C96 -103.7(7)
C76 N4 C91 C92 -95.6(7)
C74 N4 C91 C92 80.2(8)
C96 C91 C92 C93 -0.7(11)
N4 C91 C92 C93 175.5(7)
C91 C92 C93 C94 -1.8(13)
C92 C93 C94 O4 -176.9(7)
C92 C93 C94 C95 3.2(12)
C97 O4 C94 C93 -17.6(14)
C97X O4 C94 C93 173.8(10)
C97 O4 C94 C95 162.3(10)
C97X O4 C94 C95 -6.3(13)
C93 C94 C95 C96 -2.1(10)
O4 C94 C95 C96 177.9(6)
C92 C91 C96 C95 1.8(11)
N4 C91 C96 C95 -174.4(6)
C94 C95 C96 C91 -0.4(11)
